data_7054052
loop_
_publ_author_name
'Shiga, Takuya'
'Takeo, Mayumi'
'Iijima, Fumichika'
'Newton, Graham N.'
'Oshio, Hiroki'

_publ_section_title
;
 Syntheses, structures and magnetic properties of two-dimensional chiral
 coordination polymers based on a tetradentate chiral ligand
;
_journal_issue 5
_journal_name_full 'New Journal of Chemistry'
_journal_page_first 1946
_journal_paper_doi 10.1039/c3nj01128c
_journal_volume 38
_journal_year 2014
_chemical_absolute_configuration rmad
_chemical_formula_moiety 'C72 H52 Co2 Mo N16, 5(O)'
_chemical_formula_sum 'C72 H52 Co2 Mo N16 O5'
_chemical_formula_weight 1435.09
_chemical_name_systematic
;
 ?
;
_space_group_crystal_system monoclinic
_space_group_IT_number 5
_space_group_name_Hall 'C 2y'
_space_group_name_H-M_alt 'C 1 2 1'
_symmetry_space_group_name_Hall 'C 2y'
_symmetry_space_group_name_H-M 'C 1 2 1'
_atom_sites_solution_hydrogens geom
_atom_sites_solution_primary direct
_atom_sites_solution_secondary difmap
_audit_creation_method SHELXL-2013
_cell_angle_alpha 90
_cell_angle_beta 90.045(19)
_cell_angle_gamma 90
_cell_formula_units_Z 2
_cell_length_a 14.943(7)
_cell_length_b 11.568(7)
_cell_length_c 19.366(10)
_cell_measurement_reflns_used 299
_cell_measurement_temperature 100(2)
_cell_measurement_theta_max 20.887
_cell_measurement_theta_min 2.46
_cell_volume 3348(3)
_computing_cell_refinement 'Bruker SMART'
_computing_data_collection 'Bruker SMART'
_computing_data_reduction 'Bruker SAINT'
_computing_molecular_graphics 'Bruker SHELXTL'
_computing_publication_material 'Bruker SHELXTL'
_computing_structure_refinement 'SHELXL-2013 (Sheldrick, 2013)'
_computing_structure_solution 'Bruker SHELXTL'
_diffrn_ambient_temperature 100(2)
_diffrn_detector_area_resol_mean 8.366
_diffrn_measured_fraction_theta_full 0.999
_diffrn_measured_fraction_theta_max 0.999
_diffrn_measurement_device_type 'CCD area detector'
_diffrn_measurement_method 'phi and omega scans'
_diffrn_radiation_monochromator graphite
_diffrn_radiation_source 'fine-focus sealed tube'
_diffrn_radiation_type MoK\a
_diffrn_radiation_wavelength 0.71073
_diffrn_reflns_av_R_equivalents 0.2008
_diffrn_reflns_av_unetI/netI 0.6105
_diffrn_reflns_Laue_measured_fraction_full 0.999
_diffrn_reflns_Laue_measured_fraction_max 0.999
_diffrn_reflns_limit_h_max 17
_diffrn_reflns_limit_h_min -18
_diffrn_reflns_limit_k_max 14
_diffrn_reflns_limit_k_min -10
_diffrn_reflns_limit_l_max 23
_diffrn_reflns_limit_l_min -17
_diffrn_reflns_number 9245
_diffrn_reflns_point_group_measured_fraction_full 0.905
_diffrn_reflns_point_group_measured_fraction_max 0.902
_diffrn_reflns_theta_full 25.242
_diffrn_reflns_theta_max 25.498
_diffrn_reflns_theta_min 1.051
_exptl_absorpt_coefficient_mu 0.738
_exptl_absorpt_correction_T_max 0.9927
_exptl_absorpt_correction_T_min 0.9300
_exptl_absorpt_correction_type empirical
_exptl_absorpt_process_details SADABS
_exptl_crystal_colour green
_exptl_crystal_density_diffrn 1.424
_exptl_crystal_description plates
_exptl_crystal_F_000 1464
_exptl_crystal_size_max 0.100
_exptl_crystal_size_mid 0.100
_exptl_crystal_size_min 0.010
_refine_diff_density_max 0.517
_refine_diff_density_min -0.558
_refine_diff_density_rms 0.122
_refine_ls_abs_structure_details
;
 Classical Flack method preferred over Parsons because s.u. lower.
;
_refine_ls_abs_structure_Flack 0.00(10)
_refine_ls_extinction_method none
_refine_ls_goodness_of_fit_ref 0.691
_refine_ls_hydrogen_treatment constr
_refine_ls_matrix_type full
_refine_ls_number_parameters 423
_refine_ls_number_reflns 5627
_refine_ls_number_restraints 341
_refine_ls_restrained_S_all 0.674
_refine_ls_R_factor_all 0.2450
_refine_ls_R_factor_gt 0.0782
_refine_ls_shift/su_max 0.000
_refine_ls_shift/su_mean 0.000
_refine_ls_structure_factor_coef Fsqd
_refine_ls_weighting_details 'w=1/[\s^2^(Fo^2^)+(0.0654P)^2^] where P=(Fo^2^+2Fc^2^)/3'
_refine_ls_weighting_scheme calc
_refine_ls_wR_factor_gt 0.1442
_refine_ls_wR_factor_ref 0.2482
_reflns_Friedel_coverage 0.715
_reflns_Friedel_fraction_full 0.800
_reflns_Friedel_fraction_max 0.794
_reflns_number_gt 1318
_reflns_number_total 5627
_reflns_threshold_expression 'I > 2\s(I)'
_cod_data_source_file c3nj01128c.txt
_cod_data_source_block Comp2
_cod_database_code 7054052
_shelx_space_group_comment
;
The symmetry employed for this shelxl refinement is uniquely defined
by the following loop, which should always be used as a source of
symmetry information in preference to the above space-group names.
They are only intended as comments.
;
_shelx_estimated_absorpt_t_min 0.930
_shelx_estimated_absorpt_t_max 0.993
_shelxl_version_number 2013-4

loop_
_space_group_symop_operation_xyz
'x, y, z'
'-x, y, -z'
'x+1/2, y+1/2, z'
'-x+1/2, y+1/2, -z'

loop_
_atom_site_label
_atom_site_type_symbol
_atom_site_fract_x
_atom_site_fract_y
_atom_site_fract_z
_atom_site_U_iso_or_equiv
_atom_site_adp_type
_atom_site_occupancy
_atom_site_site_symmetry_order
_atom_site_calc_flag
_atom_site_refinement_flags_posn
_atom_site_refinement_flags_adp
_atom_site_refinement_flags_occupancy
Co1 Co 0.2668(2) 0.2753(3) 0.38109(19) 0.0299(11) Uani 1 1 d . . .
Mo1 Mo 0.0000 0.0506(2) 0.5000 0.0287(11) Uani 1 2 d S T P
N1 N 0.2051(14) 0.415(2) 0.3334(13) 0.040(4) Uani 1 1 d . U .
N2 N 0.3861(13) 0.3038(17) 0.3087(12) 0.035(5) Uani 1 1 d . U .
H2 H 0.4192 0.3687 0.3313 0.041 Uiso 1 1 calc R U .
N3 N 0.1912(15) 0.1868(19) 0.2914(13) 0.040(5) Uani 1 1 d . U .
H3 H 0.1477 0.1326 0.3136 0.048 Uiso 1 1 calc R U .
N4 N 0.3411(16) 0.1261(19) 0.3934(14) 0.050(5) Uani 1 1 d . U .
N5 N 0.1584(14) 0.2249(17) 0.4403(12) 0.030(5) Uani 1 1 d . U .
N6 N -0.1636(12) -0.1241(17) 0.4498(10) 0.022(4) Uani 1 1 d . U .
N7 N 0.0722(15) -0.082(2) 0.3567(15) 0.061(7) Uani 1 1 d . U .
N8 N -0.0849(16) 0.176(2) 0.3594(15) 0.054(7) Uani 1 1 d . U .
O1 O 0.526(4) 0.607(4) 0.043(3) 0.30(3) Uiso 1 1 d . . .
O2 O 0.536(4) 0.332(5) 0.034(4) 0.15(3) Uiso 0.5 1 d . . P
O3 O 0.422(3) 0.457(4) -0.102(3) 0.28(3) Uiso 1 1 d . . .
C1 C 0.2188(16) 0.527(2) 0.3476(16) 0.046(5) Uani 1 1 d . U .
H1 H 0.2514 0.5445 0.3884 0.055 Uiso 1 1 calc R U .
C2 C 0.1892(19) 0.621(3) 0.3072(18) 0.053(5) Uani 1 1 d . U .
H2A H 0.1958 0.6987 0.3224 0.064 Uiso 1 1 calc R U .
C3 C 0.1499(19) 0.595(3) 0.2441(18) 0.055(5) Uani 1 1 d . U .
H3A H 0.1359 0.6551 0.2126 0.067 Uiso 1 1 calc R U .
C4 C 0.131(2) 0.485(3) 0.2269(19) 0.054(5) Uani 1 1 d . U .
H4 H 0.1003 0.4658 0.1856 0.065 Uiso 1 1 calc R U .
C5 C 0.1603(18) 0.398(3) 0.2734(17) 0.046(4) Uani 1 1 d . U .
C6 C 0.1376(17) 0.270(3) 0.2548(15) 0.045(5) Uani 1 1 d . U .
H6 H 0.0737 0.2557 0.2652 0.054 Uiso 1 1 calc R U .
H6A H 0.1463 0.2588 0.2046 0.054 Uiso 1 1 calc R U .
C7 C 0.249(2) 0.116(3) 0.2499(16) 0.045(5) Uani 1 1 d . U .
C8 C 0.243(2) -0.009(2) 0.2616(16) 0.048(5) Uani 1 1 d . U .
H8 H 0.2003 -0.0403 0.2926 0.058 Uiso 1 1 calc R U .
C9 C 0.3014(19) -0.082(3) 0.2272(15) 0.047(5) Uani 1 1 d . U .
H9 H 0.3006 -0.1617 0.2376 0.057 Uiso 1 1 calc R U .
C10 C 0.3618(19) -0.041(2) 0.1772(16) 0.044(4) Uani 1 1 d . U .
C11 C 0.4158(18) -0.120(3) 0.1425(15) 0.045(5) Uani 1 1 d . U .
H11 H 0.4095 -0.2008 0.1509 0.054 Uiso 1 1 calc R U .
C12 C 0.4790(19) -0.080(3) 0.0953(16) 0.047(5) Uani 1 1 d . U .
H12 H 0.5165 -0.1310 0.0700 0.057 Uiso 1 1 calc R U .
C13 C 0.4837(17) 0.038(3) 0.0877(14) 0.048(5) Uani 1 1 d . U .
H13 H 0.5292 0.0673 0.0584 0.058 Uiso 1 1 calc R U .
C14 C 0.4295(18) 0.115(2) 0.1182(15) 0.043(5) Uani 1 1 d . U .
H14 H 0.4337 0.1947 0.1073 0.052 Uiso 1 1 calc R U .
C15 C 0.3650(17) 0.074(2) 0.1674(14) 0.040(4) Uani 1 1 d . U .
C16 C 0.3081(19) 0.155(2) 0.1991(15) 0.040(5) Uani 1 1 d . U .
C17 C 0.3208(16) 0.283(2) 0.1931(13) 0.033(4) Uani 1 1 d . U .
C18 C 0.2908(18) 0.334(2) 0.1303(15) 0.037(4) Uani 1 1 d . U .
C19 C 0.2438(17) 0.272(3) 0.0790(14) 0.044(4) Uani 1 1 d . U .
H19 H 0.2351 0.1907 0.0834 0.052 Uiso 1 1 calc R U .
C20 C 0.2104(19) 0.331(2) 0.0219(16) 0.048(5) Uani 1 1 d . U .
H20 H 0.1755 0.2914 -0.0114 0.058 Uiso 1 1 calc R U .
C21 C 0.228(2) 0.449(3) 0.0132(16) 0.051(5) Uani 1 1 d . U .
H21 H 0.2074 0.4859 -0.0276 0.061 Uiso 1 1 calc R U .
C22 C 0.2714(18) 0.510(2) 0.0593(15) 0.048(5) Uani 1 1 d . U .
H22 H 0.2797 0.5907 0.0527 0.057 Uiso 1 1 calc R U .
C23 C 0.3066(18) 0.454(2) 0.1200(15) 0.041(4) Uani 1 1 d . U .
C24 C 0.3513(17) 0.518(2) 0.1695(14) 0.040(4) Uani 1 1 d . U .
H24 H 0.3655 0.5964 0.1608 0.048 Uiso 1 1 calc R U .
C25 C 0.3754(16) 0.469(2) 0.2306(14) 0.035(4) Uani 1 1 d . U .
H25 H 0.4000 0.5155 0.2663 0.042 Uiso 1 1 calc R U .
C26 C 0.3641(17) 0.351(2) 0.2407(15) 0.030(4) Uani 1 1 d . U .
C27 C 0.4482(17) 0.210(2) 0.3129(16) 0.041(5) Uani 1 1 d . U .
H27 H 0.5064 0.2398 0.3295 0.049 Uiso 1 1 calc R U .
H27A H 0.4576 0.1781 0.2660 0.049 Uiso 1 1 calc R U .
C28 C 0.4191(19) 0.115(2) 0.3588(18) 0.048(5) Uani 1 1 d . U .
C29 C 0.4727(19) 0.017(2) 0.3728(16) 0.059(5) Uani 1 1 d . U .
H29 H 0.5302 0.0114 0.3522 0.071 Uiso 1 1 calc R U .
C30 C 0.444(2) -0.069(3) 0.4155(18) 0.064(6) Uani 1 1 d . U .
H30 H 0.4795 -0.1348 0.4240 0.077 Uiso 1 1 calc R U .
C31 C 0.360(2) -0.057(3) 0.4461(19) 0.066(6) Uani 1 1 d . U .
H31 H 0.3350 -0.1188 0.4721 0.079 Uiso 1 1 calc R U .
C32 C 0.3138(17) 0.050(3) 0.4373(16) 0.060(5) Uani 1 1 d . U .
H32 H 0.2620 0.0653 0.4641 0.072 Uiso 1 1 calc R U .
C33 C 0.1026(18) 0.164(2) 0.4640(16) 0.032(5) Uani 1 1 d . U .
C34 C -0.1060(15) -0.063(2) 0.4702(13) 0.019(4) Uani 1 1 d . U .
C35 C 0.0491(17) -0.034(3) 0.4069(18) 0.057(7) Uani 1 1 d . U .
C36 C -0.053(2) 0.133(3) 0.410(2) 0.046(7) Uani 1 1 d . U .

loop_
_atom_site_aniso_label
_atom_site_aniso_U_11
_atom_site_aniso_U_22
_atom_site_aniso_U_33
_atom_site_aniso_U_23
_atom_site_aniso_U_13
_atom_site_aniso_U_12
Co1 0.024(2) 0.027(2) 0.039(3) 0.000(2) 0.001(2) 0.0005(18)
Mo1 0.014(2) 0.032(3) 0.041(3) 0.000 -0.0019(19) 0.000
N1 0.019(9) 0.049(9) 0.052(11) 0.005(9) 0.006(8) -0.004(9)
N2 0.023(10) 0.030(10) 0.051(13) -0.008(9) 0.002(10) 0.001(8)
N3 0.034(12) 0.041(10) 0.045(13) -0.006(10) 0.000(10) -0.013(9)
N4 0.042(10) 0.033(10) 0.076(13) -0.001(9) 0.004(9) 0.004(8)
N5 0.030(12) 0.015(13) 0.046(15) 0.007(10) 0.002(10) 0.005(9)
N6 0.013(10) 0.034(11) 0.019(11) -0.010(9) 0.005(8) -0.001(7)
N7 0.017(12) 0.081(18) 0.09(2) -0.041(14) 0.002(12) -0.004(11)
N8 0.044(15) 0.041(15) 0.08(2) 0.001(13) -0.009(13) -0.015(11)
C1 0.027(10) 0.051(10) 0.059(12) 0.004(10) 0.007(9) 0.002(10)
C2 0.035(11) 0.056(10) 0.069(13) 0.013(10) 0.008(10) 0.003(10)
C3 0.036(11) 0.059(9) 0.071(13) 0.014(11) 0.003(10) 0.009(10)
C4 0.035(11) 0.060(10) 0.067(12) 0.016(10) 0.000(9) 0.005(10)
C5 0.025(9) 0.053(8) 0.058(11) 0.005(9) -0.001(8) 0.003(8)
C6 0.025(10) 0.056(9) 0.055(12) 0.000(10) 0.001(9) -0.004(9)
C7 0.050(11) 0.041(9) 0.043(11) -0.019(10) 0.002(8) -0.009(10)
C8 0.055(11) 0.042(9) 0.047(12) -0.017(10) 0.006(8) -0.015(10)
C9 0.056(11) 0.039(9) 0.046(12) -0.021(9) -0.001(8) -0.011(9)
C10 0.048(10) 0.042(8) 0.041(10) -0.012(8) -0.005(7) 0.000(8)
C11 0.046(11) 0.044(9) 0.044(12) -0.010(9) -0.009(8) 0.006(9)
C12 0.044(11) 0.052(10) 0.046(12) -0.008(11) -0.006(8) 0.011(10)
C13 0.044(11) 0.052(10) 0.048(12) -0.010(11) -0.003(8) 0.003(10)
C14 0.042(11) 0.044(10) 0.045(12) -0.014(9) -0.005(8) -0.005(8)
C15 0.041(10) 0.041(8) 0.038(10) -0.014(8) -0.008(7) -0.001(7)
C16 0.043(11) 0.039(9) 0.039(11) -0.014(9) -0.005(8) -0.007(8)
C17 0.033(10) 0.031(9) 0.036(9) 0.000(7) 0.005(8) 0.002(9)
C18 0.040(9) 0.037(8) 0.035(9) 0.000(7) 0.003(7) 0.000(8)
C19 0.048(11) 0.044(9) 0.038(10) 0.002(8) 0.000(8) -0.006(9)
C20 0.054(11) 0.054(10) 0.037(10) 0.003(9) -0.002(9) -0.002(10)
C21 0.057(12) 0.054(10) 0.041(11) 0.012(9) 0.000(9) 0.004(10)
C22 0.053(11) 0.044(10) 0.046(10) 0.011(8) 0.004(9) 0.002(9)
C23 0.044(9) 0.039(8) 0.040(9) 0.005(7) 0.005(7) -0.001(8)
C24 0.044(10) 0.033(9) 0.043(10) 0.004(8) 0.010(8) -0.005(8)
C25 0.033(10) 0.037(9) 0.035(9) -0.006(9) 0.015(8) -0.006(9)
C26 0.022(10) 0.037(9) 0.030(10) 0.001(8) 0.010(8) 0.004(9)
C27 0.025(10) 0.038(10) 0.059(12) -0.003(8) -0.008(9) 0.005(7)
C28 0.034(9) 0.035(9) 0.075(12) 0.001(8) -0.002(8) 0.005(7)
C29 0.041(10) 0.045(11) 0.091(14) 0.012(9) 0.003(10) 0.012(8)
C30 0.047(11) 0.050(11) 0.096(15) 0.017(10) 0.014(11) 0.019(9)
C31 0.051(11) 0.050(11) 0.096(15) 0.017(10) 0.016(10) 0.021(10)
C32 0.050(11) 0.045(11) 0.085(14) 0.010(10) 0.013(9) 0.016(9)
C33 0.030(12) 0.018(13) 0.048(15) 0.010(10) 0.001(11) 0.005(9)
C34 0.009(10) 0.033(11) 0.017(12) -0.010(9) 0.005(8) 0.001(8)
C35 0.010(13) 0.079(19) 0.08(2) -0.041(15) -0.005(13) -0.008(12)
C36 0.031(15) 0.029(15) 0.08(2) 0.003(14) -0.002(14) -0.019(12)

loop_
_atom_type_symbol
_atom_type_description
_atom_type_scat_dispersion_real
_atom_type_scat_dispersion_imag
_atom_type_scat_source
C C 0.0033 0.0016 'International Tables Vol C Tables 4.2.6.8 and 6.1.1.4'
H H 0.0000 0.0000 'International Tables Vol C Tables 4.2.6.8 and 6.1.1.4'
N N 0.0061 0.0033 'International Tables Vol C Tables 4.2.6.8 and 6.1.1.4'
Co Co 0.3494 0.9721 'International Tables Vol C Tables 4.2.6.8 and 6.1.1.4'
Mo Mo -1.6832 0.6857 'International Tables Vol C Tables 4.2.6.8 and 6.1.1.4'
O O 0.0106 0.0060 'International Tables Vol C Tables 4.2.6.8 and 6.1.1.4'

loop_
_geom_angle_atom_site_label_1
_geom_angle_atom_site_label_2
_geom_angle_atom_site_label_3
_geom_angle
_geom_angle_site_symmetry_1
_geom_angle_site_symmetry_3
N6 Co1 N4 97.3(9) 3 .
N6 Co1 N5 101.3(8) 3 .
N4 Co1 N5 97.0(9) . .
N6 Co1 N1 94.1(9) 3 .
N4 Co1 N1 160.0(10) . .
N5 Co1 N1 96.8(8) . .
N6 Co1 N2 85.5(8) 3 .
N4 Co1 N2 76.8(9) . .
N5 Co1 N2 171.5(8) . .
N1 Co1 N2 87.8(8) . .
N6 Co1 N3 170.7(9) 3 .
N4 Co1 N3 88.8(9) . .
N5 Co1 N3 84.8(9) . .
N1 Co1 N3 78.1(9) . .
N2 Co1 N3 89.1(8) . .
C33 Mo1 C33 104.4(14) 2_556 .
C33 Mo1 C34 86.1(9) 2_556 .
C33 Mo1 C34 145.2(10) . .
C33 Mo1 C34 145.2(10) 2_556 2_556
C33 Mo1 C34 86.1(9) . 2_556
C34 Mo1 C34 104.2(13) . 2_556
C33 Mo1 C36 74.3(12) 2_556 .
C33 Mo1 C36 74.2(11) . .
C34 Mo1 C36 77.1(10) . .
C34 Mo1 C36 140.2(11) 2_556 .
C33 Mo1 C36 74.2(11) 2_556 2_556
C33 Mo1 C36 74.3(12) . 2_556
C34 Mo1 C36 140.2(11) . 2_556
C34 Mo1 C36 77.1(10) 2_556 2_556
C36 Mo1 C36 127.4(17) . 2_556
C33 Mo1 C35 76.3(11) 2_556 2_556
C33 Mo1 C35 142.1(11) . 2_556
C34 Mo1 C35 72.3(11) . 2_556
C34 Mo1 C35 75.5(9) 2_556 2_556
C36 Mo1 C35 138.5(10) . 2_556
C36 Mo1 C35 69.5(13) 2_556 2_556
C33 Mo1 C35 142.1(11) 2_556 .
C33 Mo1 C35 76.3(11) . .
C34 Mo1 C35 75.5(9) . .
C34 Mo1 C35 72.3(11) 2_556 .
C36 Mo1 C35 69.5(13) . .
C36 Mo1 C35 138.5(10) 2_556 .
C35 Mo1 C35 126.4(18) 2_556 .
C1 N1 C5 113(3) . .
C1 N1 Co1 126(2) . .
C5 N1 Co1 119(2) . .
C27 N2 C26 119(2) . .
C27 N2 Co1 111.1(16) . .
C26 N2 Co1 115.5(15) . .
C27 N2 H2 103.0 . .
C26 N2 H2 103.0 . .
Co1 N2 H2 103.0 . .
C7 N3 C6 116(3) . .
C7 N3 Co1 112.5(18) . .
C6 N3 Co1 110.2(17) . .
C7 N3 H3 105.7 . .
C6 N3 H3 105.7 . .
Co1 N3 H3 105.7 . .
C32 N4 C28 123(3) . .
C32 N4 Co1 118(2) . .
C28 N4 Co1 119(2) . .
C33 N5 Co1 159(2) . .
C34 N6 Co1 158(2) . 3_445
N1 C1 C2 126(3) . .
N1 C1 H1 117.2 . .
C2 C1 H1 117.2 . .
C3 C2 C1 117(3) . .
C3 C2 H2A 121.6 . .
C1 C2 H2A 121.6 . .
C4 C3 C2 121(3) . .
C4 C3 H3A 119.6 . .
C2 C3 H3A 119.6 . .
C3 C4 C5 117(3) . .
C3 C4 H4 121.7 . .
C5 C4 H4 121.7 . .
N1 C5 C4 127(3) . .
N1 C5 C6 116(3) . .
C4 C5 C6 117(3) . .
N3 C6 C5 114(2) . .
N3 C6 H6 108.8 . .
C5 C6 H6 108.8 . .
N3 C6 H6A 108.8 . .
C5 C6 H6A 108.8 . .
H6 C6 H6A 107.7 . .
C16 C7 N3 126(3) . .
C16 C7 C8 117(3) . .
N3 C7 C8 116(3) . .
C9 C8 C7 119(3) . .
C9 C8 H8 120.3 . .
C7 C8 H8 120.3 . .
C8 C9 C10 122(3) . .
C8 C9 H9 118.8 . .
C10 C9 H9 118.8 . .
C15 C10 C11 124(3) . .
C15 C10 C9 117(3) . .
C11 C10 C9 119(3) . .
C12 C11 C10 119(3) . .
C12 C11 H11 120.5 . .
C10 C11 H11 120.5 . .
C13 C12 C11 116(3) . .
C13 C12 H12 122.1 . .
C11 C12 H12 122.1 . .
C14 C13 C12 126(3) . .
C14 C13 H13 117.2 . .
C12 C13 H13 117.2 . .
C13 C14 C15 119(3) . .
C13 C14 H14 120.6 . .
C15 C14 H14 120.6 . .
C10 C15 C16 125(3) . .
C10 C15 C14 116(3) . .
C16 C15 C14 119(3) . .
C15 C16 C7 119(3) . .
C15 C16 C17 123(3) . .
C7 C16 C17 117(2) . .
C26 C17 C18 118(3) . .
C26 C17 C16 125(3) . .
C18 C17 C16 116(2) . .
C19 C18 C23 119(3) . .
C19 C18 C17 123(3) . .
C23 C18 C17 118(3) . .
C20 C19 C18 119(3) . .
C20 C19 H19 120.6 . .
C18 C19 H19 120.6 . .
C21 C20 C19 121(3) . .
C21 C20 H20 119.6 . .
C19 C20 H20 119.6 . .
C22 C21 C20 122(3) . .
C22 C21 H21 118.8 . .
C20 C21 H21 118.8 . .
C21 C22 C23 120(3) . .
C21 C22 H22 120.2 . .
C23 C22 H22 120.2 . .
C24 C23 C18 120(3) . .
C24 C23 C22 120(3) . .
C18 C23 C22 119(3) . .
C25 C24 C23 121(3) . .
C25 C24 H24 119.6 . .
C23 C24 H24 119.6 . .
C24 C25 C26 120(3) . .
C24 C25 H25 120.1 . .
C26 C25 H25 120.1 . .
C17 C26 C25 122(3) . .
C17 C26 N2 119(2) . .
C25 C26 N2 118(3) . .
N2 C27 C28 114(2) . .
N2 C27 H27 108.8 . .
C28 C27 H27 108.8 . .
N2 C27 H27A 108.8 . .
C28 C27 H27A 108.8 . .
H27 C27 H27A 107.7 . .
N4 C28 C29 118(3) . .
N4 C28 C27 119(3) . .
C29 C28 C27 123(3) . .
C30 C29 C28 121(3) . .
C30 C29 H29 119.4 . .
C28 C29 H29 119.4 . .
C29 C30 C31 119(3) . .
C29 C30 H30 120.7 . .
C31 C30 H30 120.7 . .
C30 C31 C32 118(3) . .
C30 C31 H31 121.1 . .
C32 C31 H31 121.1 . .
N4 C32 C31 121(3) . .
N4 C32 H32 119.5 . .
C31 C32 H32 119.5 . .
N5 C33 Mo1 176(3) . .
N6 C34 Mo1 176(2) . .
N7 C35 Mo1 177(2) . .
N8 C36 Mo1 178(3) . .

loop_
_geom_bond_atom_site_label_1
_geom_bond_atom_site_label_2
_geom_bond_distance
_geom_bond_site_symmetry_2
Co1 N6 2.05(2) 3
Co1 N4 2.07(2) .
Co1 N5 2.07(2) .
Co1 N1 2.08(2) .
Co1 N2 2.29(2) .
Co1 N3 2.31(2) .
Mo1 C33 2.13(3) 2_556
Mo1 C33 2.13(3) .
Mo1 C34 2.14(2) .
Mo1 C34 2.14(2) 2_556
Mo1 C36 2.14(4) .
Mo1 C36 2.14(4) 2_556
Mo1 C35 2.18(3) 2_556
Mo1 C35 2.18(3) .
N1 C1 1.34(3) .
N1 C5 1.35(4) .
N2 C27 1.43(3) .
N2 C26 1.46(3) .
N2 H2 1.0000 .
N3 C7 1.43(3) .
N3 C6 1.44(3) .
N3 H3 1.0000 .
N4 C32 1.29(3) .
N4 C28 1.35(3) .
N5 C33 1.19(3) .
N6 C34 1.18(3) .
N6 Co1 2.051(19) 3_445
N7 C35 1.17(3) .
N8 C36 1.20(4) .
O2 O2 1.70(12) 2_655
C1 C2 1.41(4) .
C1 H1 0.9500 .
C2 C3 1.39(4) .
C2 H2A 0.9500 .
C3 C4 1.34(4) .
C3 H3A 0.9500 .
C4 C5 1.41(4) .
C4 H4 0.9500 .
C5 C6 1.56(4) .
C6 H6 0.9900 .
C6 H6A 0.9900 .
C7 C16 1.40(4) .
C7 C8 1.47(3) .
C8 C9 1.38(4) .
C8 H8 0.9500 .
C9 C10 1.41(4) .
C9 H9 0.9500 .
C10 C15 1.35(4) .
C10 C11 1.40(3) .
C11 C12 1.40(4) .
C11 H11 0.9500 .
C12 C13 1.37(4) .
C12 H12 0.9500 .
C13 C14 1.34(3) .
C13 H13 0.9500 .
C14 C15 1.43(3) .
C14 H14 0.9500 .
C15 C16 1.40(3) .
C16 C17 1.49(3) .
C17 C26 1.38(3) .
C17 C18 1.43(4) .
C18 C19 1.41(4) .
C18 C23 1.43(3) .
C19 C20 1.39(4) .
C19 H19 0.9500 .
C20 C21 1.39(4) .
C20 H20 0.9500 .
C21 C22 1.31(4) .
C21 H21 0.9500 .
C22 C23 1.44(4) .
C22 H22 0.9500 .
C23 C24 1.38(3) .
C24 C25 1.36(3) .
C24 H24 0.9500 .
C25 C26 1.39(3) .
C25 H25 0.9500 .
C27 C28 1.47(4) .
C27 H27 0.9900 .
C27 H27A 0.9900 .
C28 C29 1.41(3) .
C29 C30 1.37(4) .
C29 H29 0.9500 .
C30 C31 1.38(4) .
C30 H30 0.9500 .
C31 C32 1.43(4) .
C31 H31 0.9500 .
C32 H32 0.9500 .
